data_7107064
loop_
_publ_author_name
'Saurabh S. Chitnis'
'Brendan Peters'
'Eamonn Conrad'
'Neil Burford'
'Robert McDonald'
'Michael J. Ferguson'

_publ_section_title
;
 Structural diversity for phosphine complexes of stibenium and
 stibinidenium cations
;
_journal_coden_Cambridge 0182
_journal_name_full Chem.Commun.
_journal_page_first 12331
_journal_paper_doi 10.1039/c1cc15693d
_journal_volume 47
_journal_year 2011
_chemical_formula_moiety 'C6 H16 Cl2 P2 Sb, C F3 O3 S'
_chemical_formula_sum 'C7 H16 Cl2 F3 O3 P2 S Sb'
_chemical_formula_weight 491.85
_chemical_name_systematic
;
?
;
_space_group_IT_number 19
_symmetry_cell_setting orthorhombic
_symmetry_space_group_name_Hall 'P 2ac 2ab'
_symmetry_space_group_name_H-M 'P 21 21 21'
_atom_sites_solution_hydrogens geom
_atom_sites_solution_primary direct
_atom_sites_solution_secondary difmap
_audit_creation_method SHELXL-97
_cell_angle_alpha 90.00
_cell_angle_beta 90.00
_cell_angle_gamma 90.00
_cell_formula_units_Z 4
_cell_length_a 11.1129(3)
_cell_length_b 11.3226(3)
_cell_length_c 13.0683(4)
_cell_measurement_reflns_used 9941
_cell_measurement_temperature 173(2)
_cell_measurement_theta_max 27.51
_cell_measurement_theta_min 2.38
_cell_volume 1644.34(8)
_computing_cell_refinement 'Bruker SAINT'
_computing_data_collection 'Bruker APEX2'
_computing_data_reduction 'Bruker SAINT'
_computing_molecular_graphics 'Bruker SHELXTL'
_computing_publication_material 'Bruker SHELXTL'
_computing_structure_refinement 'SHELXL-97 (Sheldrick, 2008)'
_computing_structure_solution 'DIRDIF-2008 (Beurskens et al., 2008)'
_diffrn_ambient_temperature 173(2)
_diffrn_measured_fraction_theta_full 1.000
_diffrn_measured_fraction_theta_max 1.000
_diffrn_measurement_device_type 'Bruker APEX-II CCD'
_diffrn_measurement_method '\w scans'
_diffrn_radiation_monochromator graphite
_diffrn_radiation_source 'fine-focus sealed tube'
_diffrn_radiation_type MoK\a
_diffrn_radiation_wavelength 0.71073
_diffrn_reflns_av_R_equivalents 0.0130
_diffrn_reflns_av_sigmaI/netI 0.0128
_diffrn_reflns_limit_h_max 14
_diffrn_reflns_limit_h_min -14
_diffrn_reflns_limit_k_max 14
_diffrn_reflns_limit_k_min -14
_diffrn_reflns_limit_l_max 16
_diffrn_reflns_limit_l_min -16
_diffrn_reflns_number 14741
_diffrn_reflns_theta_full 27.53
_diffrn_reflns_theta_max 27.53
_diffrn_reflns_theta_min 2.38
_exptl_absorpt_coefficient_mu 2.352
_exptl_absorpt_correction_T_max 0.5788
_exptl_absorpt_correction_T_min 0.4485
_exptl_absorpt_correction_type integration
_exptl_absorpt_process_details 'SADABS (Sheldrick, 2008)'
_exptl_crystal_colour colourless
_exptl_crystal_density_diffrn 1.987
_exptl_crystal_density_method 'not measured'
_exptl_crystal_description prism
_exptl_crystal_F_000 960
_exptl_crystal_size_max 0.41
_exptl_crystal_size_mid 0.35
_exptl_crystal_size_min 0.26
_refine_diff_density_max 0.278
_refine_diff_density_min -0.686
_refine_diff_density_rms 0.109
_refine_ls_abs_structure_details 'Flack H D (1983), Acta Cryst. A39, 876-881'
_refine_ls_abs_structure_Flack 0.008(9)
_refine_ls_extinction_method none
_refine_ls_goodness_of_fit_ref 1.117
_refine_ls_hydrogen_treatment constr
_refine_ls_matrix_type full
_refine_ls_number_parameters 172
_refine_ls_number_reflns 3781
_refine_ls_number_restraints 0
_refine_ls_restrained_S_all 1.117
_refine_ls_R_factor_all 0.0132
_refine_ls_R_factor_gt 0.0131
_refine_ls_shift/su_max 0.001
_refine_ls_shift/su_mean 0.000
_refine_ls_structure_factor_coef Fsqd
_refine_ls_weighting_details 'calc w=1/[\s^2^(Fo^2^)+(0.0179P)^2^+0.3004P] where P=(Fo^2^+2Fc^2^)/3'
_refine_ls_weighting_scheme calc
_refine_ls_wR_factor_gt 0.0329
_refine_ls_wR_factor_ref 0.0329
_reflns_number_gt 3758
_reflns_number_total 3781
_reflns_threshold_expression I>2\s(I)
_cod_data_source_file c1cc15693d.txt
_cod_data_source_block dal1137
_cod_database_code 7107064

loop_
_symmetry_equiv_pos_as_xyz
'x, y, z'
'-x+1/2, -y, z+1/2'
'-x, y+1/2, -z+1/2'
'x+1/2, -y+1/2, -z'

loop_
_atom_site_label
_atom_site_type_symbol
_atom_site_fract_x
_atom_site_fract_y
_atom_site_fract_z
_atom_site_U_iso_or_equiv
_atom_site_adp_type
_atom_site_occupancy
_atom_site_symmetry_multiplicity
_atom_site_calc_flag
_atom_site_refinement_flags
Sb Sb 0.365049(8) 0.347820(8) 0.247797(8) 0.01720(3) Uani 1 1 d .
Cl1 Cl 0.34410(4) 0.37973(4) 0.05368(3) 0.02632(9) Uani 1 1 d .
Cl2 Cl 0.34829(4) 0.35932(4) 0.44230(3) 0.02634(9) Uani 1 1 d .
P1 P 0.34459(3) 0.57316(3) 0.25863(3) 0.01721(7) Uani 1 1 d .
P2 P 0.13483(3) 0.36303(3) 0.24082(3) 0.01667(7) Uani 1 1 d .
C1 C 0.18429(14) 0.59921(14) 0.27700(12) 0.0219(3) Uani 1 1 d .
H1A H 0.1638 0.5866 0.3499 0.026 Uiso 1 1 calc R
H1B H 0.1657 0.6824 0.2598 0.026 Uiso 1 1 calc R
C2 C 0.10675(14) 0.51727(13) 0.21037(13) 0.0205(3) Uani 1 1 d .
H2A H 0.1251 0.5315 0.1373 0.025 Uiso 1 1 calc R
H2B H 0.0206 0.5354 0.2217 0.025 Uiso 1 1 calc R
C3 C 0.42244(17) 0.63461(15) 0.36662(12) 0.0250(4) Uani 1 1 d .
H3A H 0.4021 0.5896 0.4283 0.030 Uiso 1 1 calc R
H3B H 0.3983 0.7172 0.3757 0.030 Uiso 1 1 calc R
H3C H 0.5094 0.6306 0.3548 0.030 Uiso 1 1 calc R
C4 C 0.38665(16) 0.65353(16) 0.14562(12) 0.0238(3) Uani 1 1 d .
H4A H 0.3454 0.6198 0.0861 0.029 Uiso 1 1 calc R
H4B H 0.4739 0.6480 0.1358 0.029 Uiso 1 1 calc R
H4C H 0.3636 0.7366 0.1533 0.029 Uiso 1 1 calc R
C5 C 0.06125(16) 0.33105(17) 0.36013(12) 0.0262(4) Uani 1 1 d .
H5A H 0.0949 0.3813 0.4141 0.031 Uiso 1 1 calc R
H5B H 0.0739 0.2479 0.3779 0.031 Uiso 1 1 calc R
H5C H -0.0252 0.3465 0.3535 0.031 Uiso 1 1 calc R
C6 C 0.06811(16) 0.27416(15) 0.14225(13) 0.0244(3) Uani 1 1 d .
H6A H 0.1071 0.2914 0.0767 0.029 Uiso 1 1 calc R
H6B H -0.0180 0.2922 0.1374 0.029 Uiso 1 1 calc R
H6C H 0.0787 0.1904 0.1589 0.029 Uiso 1 1 calc R
S S 0.72627(3) 0.49043(3) 0.20259(3) 0.02213(8) Uani 1 1 d .
F1 F 0.84984(14) 0.52559(16) 0.03607(11) 0.0672(4) Uani 1 1 d .
F2 F 0.72723(18) 0.38195(12) 0.02678(11) 0.0684(5) Uani 1 1 d .
F3 F 0.66214(15) 0.55923(14) 0.01908(11) 0.0624(4) Uani 1 1 d .
O1 O 0.60360(12) 0.45595(16) 0.21939(12) 0.0468(4) Uani 1 1 d .
O2 O 0.75324(15) 0.61053(11) 0.22969(10) 0.0462(4) Uani 1 1 d .
O3 O 0.81344(13) 0.40556(13) 0.23528(13) 0.0450(4) Uani 1 1 d .
C7 C 0.74194(18) 0.48919(16) 0.06355(14) 0.0332(4) Uani 1 1 d .

loop_
_atom_site_aniso_label
_atom_site_aniso_U_11
_atom_site_aniso_U_22
_atom_site_aniso_U_33
_atom_site_aniso_U_23
_atom_site_aniso_U_13
_atom_site_aniso_U_12
Sb 0.01578(5) 0.01801(5) 0.01782(5) -0.00100(5) 0.00033(5) 0.00427(3)
Cl1 0.0296(2) 0.0316(2) 0.01775(17) -0.00315(15) 0.00139(15) -0.00148(18)
Cl2 0.0305(2) 0.02926(19) 0.01925(17) 0.00118(15) -0.00107(15) 0.00092(19)
P1 0.01701(15) 0.01692(15) 0.01770(18) -0.00168(15) 0.00077(16) -0.00211(13)
P2 0.01527(16) 0.01736(16) 0.01740(18) 0.00041(15) 0.00105(18) -0.00085(12)
C1 0.0177(7) 0.0177(7) 0.0302(9) -0.0032(6) 0.0048(6) 0.0025(6)
C2 0.0174(7) 0.0178(7) 0.0263(7) 0.0021(6) -0.0008(6) 0.0042(6)
C3 0.0291(9) 0.0258(9) 0.0202(8) -0.0037(6) -0.0024(6) -0.0088(7)
C4 0.0255(8) 0.0247(8) 0.0212(7) 0.0026(6) -0.0001(6) -0.0046(7)
C5 0.0219(8) 0.0344(9) 0.0223(8) 0.0037(7) 0.0032(6) -0.0022(8)
C6 0.0240(8) 0.0245(8) 0.0249(8) -0.0037(7) -0.0024(7) -0.0059(7)
S 0.01680(17) 0.01814(17) 0.03144(19) -0.00240(15) -0.00143(14) -0.00032(15)
F1 0.0528(9) 0.0969(12) 0.0519(8) -0.0017(8) 0.0221(7) -0.0196(9)
F2 0.1097(13) 0.0422(8) 0.0533(8) -0.0268(6) 0.0012(9) -0.0083(8)
F3 0.0764(10) 0.0716(10) 0.0392(7) 0.0058(7) -0.0105(7) 0.0270(9)
O1 0.0204(6) 0.0732(11) 0.0467(9) 0.0017(7) 0.0026(6) -0.0089(7)
O2 0.0756(11) 0.0232(6) 0.0398(8) -0.0089(5) -0.0043(8) -0.0097(6)
O3 0.0375(7) 0.0442(7) 0.0532(10) 0.0034(8) -0.0052(7) 0.0187(6)
C7 0.0347(10) 0.0286(9) 0.0364(9) -0.0061(8) 0.0018(8) -0.0007(8)

loop_
_atom_type_symbol
_atom_type_description
_atom_type_scat_dispersion_real
_atom_type_scat_dispersion_imag
_atom_type_scat_source
C C 0.0033 0.0016 'International Tables Vol C Tables 4.2.6.8 and 6.1.1.4'
H H 0.0000 0.0000 'International Tables Vol C Tables 4.2.6.8 and 6.1.1.4'
O O 0.0106 0.0060 'International Tables Vol C Tables 4.2.6.8 and 6.1.1.4'
F F 0.0171 0.0103 'International Tables Vol C Tables 4.2.6.8 and 6.1.1.4'
P P 0.1023 0.0942 'International Tables Vol C Tables 4.2.6.8 and 6.1.1.4'
S S 0.1246 0.1234 'International Tables Vol C Tables 4.2.6.8 and 6.1.1.4'
Cl Cl 0.1484 0.1585 'International Tables Vol C Tables 4.2.6.8 and 6.1.1.4'
Sb Sb -0.5866 1.5461 'International Tables Vol C Tables 4.2.6.8 and 6.1.1.4'

loop_
_geom_angle_atom_site_label_1
_geom_angle_atom_site_label_2
_geom_angle_atom_site_label_3
_geom_angle
_geom_angle_site_symmetry_3
Cl2 Sb P1 83.560(14) .
Cl2 Sb P2 87.663(15) .
P1 Sb P2 81.190(11) .
Cl2 Sb Cl1 165.527(14) .
P1 Sb Cl1 84.647(14) .
P2 Sb Cl1 82.259(15) .
Cl2 Sb O1 99.79(3) .
P1 Sb O1 70.92(4) .
P2 Sb O1 149.95(4) .
Cl1 Sb O1 84.19(3) .
Cl2 Sb O2 85.19(3) 3_645
P1 Sb O2 147.66(3) 3_645
P2 Sb O2 68.12(3) 3_645
Cl1 Sb O2 100.51(3) 3_645
O1 Sb O2 141.08(5) 3_645
C3 P1 C4 108.93(8) .
C3 P1 C1 107.75(8) .
C4 P1 C1 106.31(8) .
C3 P1 Sb 112.71(6) .
C4 P1 Sb 115.81(6) .
C1 P1 Sb 104.77(5) .
C6 P2 C5 108.76(8) .
C6 P2 C2 108.09(8) .
C5 P2 C2 107.77(8) .
C6 P2 Sb 113.57(6) .
C5 P2 Sb 114.16(6) .
C2 P2 Sb 104.09(5) .
C2 C1 P1 112.08(10) .
C1 C2 P2 111.08(11) .
O3 S O1 114.52(10) .
O3 S O2 114.90(10) .
O1 S O2 114.71(10) .
O3 S C7 103.16(9) .
O1 S C7 103.94(9) .
O2 S C7 103.46(8) .
S O1 Sb 171.14(11) .
F2 C7 F1 107.58(18) .
F2 C7 F3 108.01(17) .
F1 C7 F3 107.60(18) .
F2 C7 S 111.02(14) .
F1 C7 S 110.83(14) .
F3 C7 S 111.62(13) .

loop_
_geom_bond_atom_site_label_1
_geom_bond_atom_site_label_2
_geom_bond_distance
_geom_bond_site_symmetry_2
Sb Cl2 2.5520(4) .
Sb P1 2.5655(4) .
Sb P2 2.5658(4) .
Sb Cl1 2.5729(4) .
Sb O1 2.9436(14) .
Sb O2 3.0055(14) 3_645
P1 C3 1.7956(17) .
P1 C4 1.7965(17) .
P1 C1 1.8216(16) .
P2 C6 1.7949(16) .
P2 C5 1.7974(16) .
P2 C2 1.8181(15) .
C1 C2 1.537(2) .
S O3 1.4298(13) .
S O1 1.4348(14) .
S O2 1.4369(13) .
S C7 1.8253(19) .
F1 C7 1.318(2) .
F2 C7 1.316(2) .
F3 C7 1.324(2) .

loop_
_geom_torsion_atom_site_label_1
_geom_torsion_atom_site_label_2
_geom_torsion_atom_site_label_3
_geom_torsion_atom_site_label_4
_geom_torsion
_geom_torsion_site_symmetry_1
Cl2 Sb P1 C3 37.82(7) .
P2 Sb P1 C3 126.44(7) .
Cl1 Sb P1 C3 -150.59(7) .
O1 Sb P1 C3 -64.90(7) .
O2 Sb P1 C3 108.19(8) 3_645
Cl2 Sb P1 C4 164.19(6) .
P2 Sb P1 C4 -107.19(6) .
Cl1 Sb P1 C4 -24.22(6) .
O1 Sb P1 C4 61.47(7) .
O2 Sb P1 C4 -125.44(8) 3_645
Cl2 Sb P1 C1 -79.06(6) .
P2 Sb P1 C1 9.56(6) .
Cl1 Sb P1 C1 92.53(6) .
O1 Sb P1 C1 178.22(6) .
O2 Sb P1 C1 -8.69(8) 3_645
Cl2 Sb P2 C6 -142.81(6) .
P1 Sb P2 C6 133.35(6) .
Cl1 Sb P2 C6 47.60(6) .
O1 Sb P2 C6 111.56(9) .
O2 Sb P2 C6 -57.05(7) 3_645
Cl2 Sb P2 C5 -17.34(7) .
P1 Sb P2 C5 -101.18(7) .
Cl1 Sb P2 C5 173.07(7) .
O1 Sb P2 C5 -122.97(9) .
O2 Sb P2 C5 68.42(7) 3_645
Cl2 Sb P2 C2 99.89(6) .
P1 Sb P2 C2 16.04(6) .
Cl1 Sb P2 C2 -69.70(6) .
O1 Sb P2 C2 -5.75(9) .
O2 Sb P2 C2 -174.36(6) 3_645
C3 P1 C1 C2 -161.08(11) .
C4 P1 C1 C2 82.27(12) .
Sb P1 C1 C2 -40.84(12) .
P1 C1 C2 P2 60.19(13) .
C6 P2 C2 C1 -167.25(11) .
C5 P2 C2 C1 75.36(12) .
Sb P2 C2 C1 -46.21(11) .
O3 S O1 Sb -33.2(6) .
O2 S O1 Sb -169.2(6) .
C7 S O1 Sb 78.5(6) .
Cl2 Sb O1 S 105.2(6) .
P1 Sb O1 S -175.2(6) .
P2 Sb O1 S -152.4(6) .
Cl1 Sb O1 S -88.9(6) .
O2 Sb O1 S 10.7(6) 3_645
O3 S C7 F2 55.98(18) .
O1 S C7 F2 -63.83(18) .
O2 S C7 F2 176.02(16) .
O3 S C7 F1 -63.52(17) .
O1 S C7 F1 176.67(15) .
O2 S C7 F1 56.52(17) .
O3 S C7 F3 176.55(14) .
O1 S C7 F3 56.74(17) .
O2 S C7 F3 -63.41(16) .
